data_1519212
loop_
_publ_author_name
'Metwally, R. N.'
'Salem, E. E. -D. M.'
'El-Sagheer, A. H.'
'Mellor, J. M.'
'Coles, Simon J.'

_publ_section_title
;
 2-Benzyl-4',6'-bis(trifluoromethyl)-6'-hydroxy-2',3',7',7a'-tetrahydro-6'H-
 spiro-(furan-3,7'-(furo(3,2-c)pyran))
;
_journal_name_full 'Crystal Structure Report Archive'
_journal_page_first 77
_journal_year 1999
_chemical_formula_sum 'C19 H18 F6 O4'
_chemical_formula_weight 424.33
_space_group_IT_number 15
_symmetry_cell_setting monoclinic
_symmetry_space_group_name_Hall '-C 2yc'
_symmetry_space_group_name_H-M 'C 1 2/c 1'
_atom_sites_solution_hydrogens geom
_atom_sites_solution_primary direct
_atom_sites_solution_secondary difmap
_cell_angle_alpha 90.00
_cell_angle_beta 92.64(3)
_cell_angle_gamma 90.00
_cell_formula_units_Z 8
_cell_length_a 21.241(4)
_cell_length_b 16.179(3)
_cell_length_c 10.732(2)
_cell_measurement_reflns_used 14329
_cell_measurement_temperature 150(2)
_cell_measurement_theta_max 27.54
_cell_measurement_theta_min 2.44
_cell_volume 3684.2(12)
_computing_cell_refinement 'DENZO (Otwinowski & Minor, 1997) & COLLECT (Hooft, 1998)'
_computing_data_collection 'COLLECT (Hooft, 1998)'
_computing_data_reduction 'DENZO (Otwinowski & Minor, 1997) & COLLECT (Hooft, 1998)'
_computing_molecular_graphics 'CAMERON (Watkin, Pearce 1995)'
_computing_structure_refinement 'SHELXL-97 (Sheldrick, 1997)'
_computing_structure_solution 'SHELXS-97 (Sheldrick, 1990)'
_diffrn_ambient_temperature 150(2)
_diffrn_detector_area_resol_mean 9.091
_diffrn_measured_fraction_theta_full 0.984
_diffrn_measured_fraction_theta_max 0.984
_diffrn_measurement_device_type 'Nonius KappaCCD Area Detector'
_diffrn_measurement_method 'Phi and Omega scans to fill Ewald Sphere'
_diffrn_radiation_monochromator graphite
_diffrn_radiation_source 'Nonius FR591 rotating anode'
_diffrn_radiation_type MoK\a
_diffrn_radiation_wavelength 0.71073
_diffrn_reflns_av_R_equivalents 0.0656
_diffrn_reflns_av_sigmaI/netI 0.0871
_diffrn_reflns_limit_h_max 27
_diffrn_reflns_limit_h_min -27
_diffrn_reflns_limit_k_max 20
_diffrn_reflns_limit_k_min -16
_diffrn_reflns_limit_l_max 10
_diffrn_reflns_limit_l_min -13
_diffrn_reflns_number 14329
_diffrn_reflns_theta_full 27.53
_diffrn_reflns_theta_max 27.53
_diffrn_reflns_theta_min 2.44
_exptl_absorpt_coefficient_mu 0.145
_exptl_absorpt_correction_T_max 1.0
_exptl_absorpt_correction_T_min 0.935
_exptl_absorpt_correction_type multi-scan
_exptl_absorpt_process_details 'SORTAV (Blessing, 1997)'
_exptl_crystal_colour colourless
_exptl_crystal_density_diffrn 1.530
_exptl_crystal_density_method 'not measured'
_exptl_crystal_description plate
_exptl_crystal_F_000 1744
_exptl_crystal_size_max 0.15
_exptl_crystal_size_mid 0.1
_exptl_crystal_size_min 0.025
_refine_diff_density_max 0.275
_refine_diff_density_min -0.334
_refine_diff_density_rms 0.052
_refine_ls_extinction_method none
_refine_ls_goodness_of_fit_ref 0.860
_refine_ls_hydrogen_treatment constr
_refine_ls_matrix_type full
_refine_ls_number_parameters 262
_refine_ls_number_reflns 4175
_refine_ls_number_restraints 0
_refine_ls_restrained_S_all 0.860
_refine_ls_R_factor_all 0.1220
_refine_ls_R_factor_gt 0.0499
_refine_ls_shift/su_max 0.003
_refine_ls_shift/su_mean 0.000
_refine_ls_structure_factor_coef Fsqd
_refine_ls_weighting_details 'calc w=1/[\s^2^(Fo^2^)+(0.1000P)^2^+0.0000P] where P=(Fo^2^+2Fc^2^)/3'
_refine_ls_weighting_scheme calc
_refine_ls_wR_factor_gt 0.1236
_refine_ls_wR_factor_ref 0.1579
_reflns_number_gt 2262
_reflns_number_total 4175
_reflns_threshold_expression >2sigma(I)
_cod_data_source_file eCrystal-77.cif
_cod_data_source_block 99sot029
_cod_depositor_comments
;
Citation :
Metwally, R. N. and Salem, E. E. -D. M. and El-Sagheer, A. H. and 
Mellor, J. M. and Coles, Simon J. (1999) 
University of Southampton, Crystal Structure Report Archive. 
(doi:10.5258/ecrystals/77)

More at:
http://ecrystals.chem.soton.ac.uk/77/

The following automatic conversions were performed:

'_symmetry_cell_setting' value 'Monoclinic' changed to 'monoclinic'
according to the built-in table from CIF Core dictionary named
'cif_core.dic' version 2.4.1 from 2010-06-29.

Automatic conversion script
Id: cif_fix_values 3105 2015-03-04 15:46:00Z robertas 
;
_cod_original_sg_symbol_H-M C2/c
_cod_database_code 1519212

loop_
_symmetry_equiv_pos_as_xyz
'x, y, z'
'-x, y, -z+1/2'
'x+1/2, y+1/2, z'
'-x+1/2, y+1/2, -z+1/2'
'-x, -y, -z'
'x, -y, z-1/2'
'-x+1/2, -y+1/2, -z'
'x+1/2, -y+1/2, z-1/2'

loop_
_atom_site_label
_atom_site_type_symbol
_atom_site_fract_x
_atom_site_fract_y
_atom_site_fract_z
_atom_site_U_iso_or_equiv
_atom_site_adp_type
_atom_site_occupancy
_atom_site_symmetry_multiplicity
_atom_site_calc_flag
_atom_site_refinement_flags
_atom_site_disorder_assembly
_atom_site_disorder_group
F1 F 0.40685(8) -0.29433(11) 0.47436(17) 0.0703(6) Uani 1 1 d . . .
F2 F 0.44669(10) -0.17332(11) 0.46047(19) 0.0865(7) Uani 1 1 d . . .
F3 F 0.47687(8) -0.25238(11) 0.60676(19) 0.0690(6) Uani 1 1 d . . .
F4 F 0.42554(7) 0.02909(8) 0.73542(14) 0.0447(4) Uani 1 1 d . . .
F5 F 0.44492(7) -0.05160(8) 0.89083(14) 0.0446(4) Uani 1 1 d . . .
F6 F 0.36621(7) 0.03242(8) 0.89163(14) 0.0440(4) Uani 1 1 d . . .
O1 O 0.25526(8) -0.26781(9) 0.79903(15) 0.0354(4) Uani 1 1 d . . .
O2 O 0.39698(8) -0.12244(9) 0.67265(15) 0.0340(4) Uani 1 1 d . . .
O3 O 0.30843(7) -0.03957(9) 0.68373(15) 0.0314(4) Uani 1 1 d . . .
H3 H 0.3249 -0.0108 0.6314 0.047 Uiso 1 1 calc R . .
O4 O 0.32462(8) -0.09760(9) 1.04347(14) 0.0325(4) Uani 1 1 d . . .
C1 C 0.28267(11) -0.19775(13) 0.7423(2) 0.0289(5) Uani 1 1 d . . .
H1 H 0.2496 -0.1634 0.7019 0.035 Uiso 1 1 calc R . .
C2 C 0.24304(14) -0.32595(15) 0.6996(2) 0.0439(7) Uani 1 1 d . . .
H2A H 0.2040 -0.3124 0.6537 0.053 Uiso 1 1 calc R . .
H2B H 0.2398 -0.3816 0.7324 0.053 Uiso 1 1 calc R . .
C3 C 0.29894(12) -0.31933(15) 0.6147(2) 0.0396(6) Uani 1 1 d . . .
H3A H 0.3304 -0.3614 0.6345 0.048 Uiso 1 1 calc R . .
H3B H 0.2854 -0.3238 0.5274 0.048 Uiso 1 1 calc R . .
C4 C 0.32375(12) -0.23402(13) 0.6453(2) 0.0319(6) Uani 1 1 d . . .
C5 C 0.37627(12) -0.19583(14) 0.6195(2) 0.0326(6) Uani 1 1 d . . .
C6 C 0.42627(14) -0.22809(15) 0.5393(3) 0.0450(7) Uani 1 1 d . . .
C7 C 0.35484(11) -0.08177(13) 0.7537(2) 0.0291(6) Uani 1 1 d . . .
C8 C 0.39855(12) -0.01832(14) 0.8196(2) 0.0344(6) Uani 1 1 d . . .
C9 C 0.32192(11) -0.14617(13) 0.8368(2) 0.0269(5) Uani 1 1 d . . .
C10 C 0.36992(12) -0.19906(14) 0.9134(2) 0.0323(6) Uani 1 1 d . . .
H10A H 0.3581 -0.2569 0.9100 0.039 Uiso 1 1 calc R . .
H10B H 0.4117 -0.1932 0.8816 0.039 Uiso 1 1 calc R . .
C11 C 0.36860(12) -0.16626(13) 1.0477(2) 0.0360(6) Uani 1 1 d . . .
H11A H 0.3546 -0.2090 1.1034 0.043 Uiso 1 1 calc R . .
H11B H 0.4102 -0.1479 1.0767 0.043 Uiso 1 1 calc R . .
C12 C 0.28062(11) -0.11457(12) 0.9412(2) 0.0281(5) Uani 1 1 d . . .
H12 H 0.2549 -0.1614 0.9665 0.034 Uiso 1 1 calc R . .
C13 C 0.23558(11) -0.04138(13) 0.9186(2) 0.0310(6) Uani 1 1 d . . .
H13A H 0.2545 0.0078 0.9560 0.037 Uiso 1 1 calc R . .
H13B H 0.2302 -0.0318 0.8295 0.037 Uiso 1 1 calc R . .
C14 C 0.17155(11) -0.05429(13) 0.9711(2) 0.0313(6) Uani 1 1 d . . .
C15 C 0.12625(13) -0.10151(14) 0.9060(3) 0.0400(7) Uani 1 1 d . . .
H15 H 0.1358 -0.1256 0.8305 0.048 Uiso 1 1 calc R . .
C16 C 0.06724(13) -0.11302(15) 0.9521(3) 0.0480(7) Uani 1 1 d . . .
H16 H 0.0375 -0.1448 0.9075 0.058 Uiso 1 1 calc R . .
C17 C 0.05216(14) -0.07810(17) 1.0632(3) 0.0543(8) Uani 1 1 d . . .
H17 H 0.0123 -0.0856 1.0936 0.065 Uiso 1 1 calc R . .
C18 C 0.09618(15) -0.03225(19) 1.1284(3) 0.0620(9) Uani 1 1 d . . .
H18 H 0.0865 -0.0091 1.2045 0.074 Uiso 1 1 calc R . .
C19 C 0.15548(13) -0.01985(17) 1.0822(3) 0.0475(7) Uani 1 1 d . . .
H19 H 0.1848 0.0123 1.1273 0.057 Uiso 1 1 calc R . .

loop_
_atom_site_aniso_label
_atom_site_aniso_U_11
_atom_site_aniso_U_22
_atom_site_aniso_U_33
_atom_site_aniso_U_23
_atom_site_aniso_U_13
_atom_site_aniso_U_12
F1 0.0583(12) 0.0801(12) 0.0742(13) -0.0415(10) 0.0205(10) 0.0000(9)
F2 0.1060(17) 0.0686(12) 0.0909(15) 0.0227(11) 0.0703(13) 0.0316(11)
F3 0.0458(11) 0.0741(12) 0.0871(14) -0.0143(10) 0.0018(10) 0.0262(9)
F4 0.0370(9) 0.0382(8) 0.0589(10) 0.0110(7) 0.0033(8) -0.0097(6)
F5 0.0346(9) 0.0405(8) 0.0574(10) 0.0030(7) -0.0111(8) -0.0010(6)
F6 0.0419(10) 0.0305(7) 0.0599(10) -0.0104(6) 0.0053(8) -0.0047(6)
O1 0.0502(11) 0.0226(8) 0.0340(10) -0.0007(6) 0.0095(8) -0.0083(7)
O2 0.0326(10) 0.0301(9) 0.0401(11) 0.0003(7) 0.0094(8) 0.0010(7)
O3 0.0294(10) 0.0298(9) 0.0353(10) 0.0102(7) 0.0042(8) 0.0003(7)
O4 0.0392(11) 0.0259(8) 0.0321(10) -0.0036(6) -0.0031(8) 0.0084(7)
C1 0.0334(14) 0.0228(11) 0.0307(13) 0.0031(9) 0.0043(11) -0.0017(9)
C2 0.062(2) 0.0281(13) 0.0419(16) -0.0076(11) 0.0062(14) -0.0085(12)
C3 0.0507(18) 0.0317(13) 0.0369(15) -0.0051(11) 0.0060(13) 0.0006(11)
C4 0.0384(16) 0.0268(12) 0.0307(14) -0.0006(9) 0.0031(11) 0.0057(10)
C5 0.0355(15) 0.0323(13) 0.0305(14) 0.0016(10) 0.0048(11) 0.0061(11)
C6 0.0488(18) 0.0390(15) 0.0481(18) -0.0009(12) 0.0123(14) 0.0085(13)
C7 0.0277(14) 0.0266(12) 0.0333(14) 0.0019(9) 0.0037(11) 0.0040(9)
C8 0.0299(15) 0.0291(13) 0.0441(16) 0.0029(10) 0.0020(12) 0.0006(10)
C9 0.0295(14) 0.0215(11) 0.0300(13) 0.0001(9) 0.0039(11) 0.0013(9)
C10 0.0378(15) 0.0249(12) 0.0342(14) 0.0005(9) 0.0014(11) 0.0086(10)
C11 0.0410(16) 0.0281(13) 0.0384(15) 0.0000(10) -0.0028(12) 0.0119(10)
C12 0.0321(14) 0.0225(11) 0.0297(13) 0.0010(9) 0.0011(11) 0.0016(9)
C13 0.0339(15) 0.0236(11) 0.0356(14) 0.0022(9) 0.0033(11) 0.0041(9)
C14 0.0329(15) 0.0234(12) 0.0373(14) 0.0031(10) 0.0001(12) 0.0048(10)
C15 0.0451(17) 0.0301(13) 0.0447(16) -0.0007(11) 0.0002(14) 0.0001(11)
C16 0.0386(17) 0.0373(15) 0.068(2) 0.0042(13) -0.0046(15) -0.0086(12)
C17 0.0347(17) 0.0435(17) 0.086(2) 0.0047(15) 0.0179(17) -0.0001(12)
C18 0.053(2) 0.066(2) 0.069(2) -0.0207(16) 0.0260(18) -0.0111(16)
C19 0.0387(17) 0.0556(17) 0.0485(18) -0.0149(13) 0.0059(14) -0.0093(13)

loop_
_atom_type_symbol
_atom_type_description
_atom_type_scat_dispersion_real
_atom_type_scat_dispersion_imag
_atom_type_scat_source
C C 0.0033 0.0016 'International Tables Vol C Tables 4.2.6.8 and 6.1.1.4'
H H 0.0000 0.0000 'International Tables Vol C Tables 4.2.6.8 and 6.1.1.4'
O O 0.0106 0.0060 'International Tables Vol C Tables 4.2.6.8 and 6.1.1.4'
F F 0.0171 0.0103 'International Tables Vol C Tables 4.2.6.8 and 6.1.1.4'

loop_
_geom_angle_atom_site_label_1
_geom_angle_atom_site_label_2
_geom_angle_atom_site_label_3
_geom_angle
_geom_angle_site_symmetry_1
_geom_angle_site_symmetry_3
C1 O1 C2 105.47(17) . .
C5 O2 C7 116.64(18) . .
C12 O4 C11 105.85(16) . .
O1 C1 C4 104.27(17) . .
O1 C1 C9 111.81(18) . .
C4 C1 C9 110.77(19) . .
O1 C2 C3 106.1(2) . .
C4 C3 C2 101.95(19) . .
C5 C4 C1 119.1(2) . .
C5 C4 C3 132.5(2) . .
C1 C4 C3 107.4(2) . .
C4 C5 O2 125.1(2) . .
C4 C5 C6 126.2(2) . .
O2 C5 C6 108.5(2) . .
F2 C6 F3 105.6(2) . .
F2 C6 F1 108.0(2) . .
F3 C6 F1 105.7(2) . .
F2 C6 C5 113.6(2) . .
F3 C6 C5 111.6(2) . .
F1 C6 C5 111.8(2) . .
O3 C7 O2 110.11(18) . .
O3 C7 C8 108.61(18) . .
O2 C7 C8 101.82(18) . .
O3 C7 C9 108.16(18) . .
O2 C7 C9 110.43(17) . .
C8 C7 C9 117.50(19) . .
F5 C8 F4 106.94(19) . .
F5 C8 F6 107.6(2) . .
F4 C8 F6 106.63(18) . .
F5 C8 C7 114.18(19) . .
F4 C8 C7 110.0(2) . .
F6 C8 C7 111.14(19) . .
C1 C9 C10 112.21(18) . .
C1 C9 C12 110.59(19) . .
C10 C9 C12 100.44(17) . .
C1 C9 C7 103.33(17) . .
C10 C9 C7 111.94(19) . .
C12 C9 C7 118.66(17) . .
C11 C10 C9 105.57(18) . .
O4 C11 C10 105.94(18) . .
O4 C12 C13 110.64(17) . .
O4 C12 C9 104.30(18) . .
C13 C12 C9 120.83(19) . .
C14 C13 C12 113.58(18) . .
C19 C14 C15 117.7(2) . .
C19 C14 C13 122.1(2) . .
C15 C14 C13 120.2(2) . .
C16 C15 C14 120.8(3) . .
C17 C16 C15 120.6(3) . .
C18 C17 C16 119.3(3) . .
C17 C18 C19 120.5(3) . .
C14 C19 C18 121.1(3) . .

loop_
_geom_bond_atom_site_label_1
_geom_bond_atom_site_label_2
_geom_bond_distance
_geom_bond_site_symmetry_2
F1 C6 1.333(3) .
F2 C6 1.312(3) .
F3 C6 1.328(3) .
F4 C8 1.335(3) .
F5 C8 1.332(3) .
F6 C8 1.339(3) .
O1 C1 1.424(3) .
O1 C2 1.438(3) .
O2 C5 1.380(3) .
O2 C7 1.436(3) .
O3 C7 1.391(3) .
O4 C12 1.435(3) .
O4 C11 1.451(3) .
C1 C4 1.507(3) .
C1 C9 1.531(3) .
C2 C3 1.533(4) .
C3 C4 1.508(3) .
C4 C5 1.316(3) .
C5 C6 1.492(4) .
C7 C8 1.535(3) .
C7 C9 1.558(3) .
C9 C10 1.539(3) .
C9 C12 1.542(3) .
C10 C11 1.537(3) .
C12 C13 1.535(3) .
C13 C14 1.510(3) .
C14 C19 1.374(4) .
C14 C15 1.391(3) .
C15 C16 1.381(4) .
C16 C17 1.370(4) .
C17 C18 1.362(4) .
C18 C19 1.389(4) .
